data_2007654
loop_
_publ_author_name
'H\"okelek, Tuncer'
'K\?il\?i\,c, Em\"ine'
'K\?il\?i\,c, Zeynel'

_publ_section_title
;
 <i>trans</i>-2,6-Bis(ethylamino)-2,4,4,6,8,8-hexamorpholinocyclo-2\l^5^,
 4\l^5^, 6\l^5^, 8\l^5^-tetraphosphazatetraene
;
_journal_issue 9
_journal_name_full 'Acta Crystallographica Section C'
_journal_page_first 1295
_journal_page_last 1297
_journal_paper_doi 10.1107/S0108270198004260
_journal_volume 54
_journal_year 1998
_chemical_formula_moiety 'C28 H60 N12 O6 P4'
_chemical_formula_sum 'C28 H60 N12 O6 P4'
_chemical_formula_weight 784.75
_space_group_IT_number 2
_symmetry_cell_setting triclinic
_symmetry_space_group_name_Hall '-P 1'
_symmetry_space_group_name_H-M 'P -1'
_atom_type_scat_source IntTabIV
_cell_angle_alpha 65.482(5)
_cell_angle_beta 66.853(5)
_cell_angle_gamma 73.376(5)
_cell_formula_units_Z 1
_cell_length_a 9.0410(10)
_cell_length_b 11.2420(10)
_cell_length_c 11.6370(10)
_cell_measurement_reflns_used 25
_cell_measurement_temperature 298
_cell_measurement_theta_max 18
_cell_measurement_theta_min 11
_cell_volume 978.75(17)
_computing_cell_refinement 'CAD-4 Software'
_computing_data_collection 'CAD-4 Software (Enraf-Nonius, 1989)'
_computing_data_reduction 'MolEN (Fair, 1990)'
_computing_molecular_graphics 'ORTEPII (Johnson, 1976)'
_computing_publication_material MolEN
_computing_structure_refinement MolEN
_computing_structure_solution 'SHELXS86 (Sheldrick, 1990)'
_diffrn_measurement_device 'Enraf-Nonius CAD-4'
_diffrn_measurement_method \w/2\q
_diffrn_radiation_type MoK\a
_diffrn_radiation_wavelength 0.71073
_diffrn_reflns_av_R_equivalents 0.063
_diffrn_reflns_limit_h_max 0
_diffrn_reflns_limit_h_min -11
_diffrn_reflns_limit_k_max 13
_diffrn_reflns_limit_k_min -14
_diffrn_reflns_limit_l_max 13
_diffrn_reflns_limit_l_min -14
_diffrn_reflns_number 4224
_diffrn_reflns_theta_max 26.3
_diffrn_standards_decay_% 1
_diffrn_standards_interval_count 250
_diffrn_standards_interval_time 120
_diffrn_standards_number 3
_exptl_absorpt_coefficient_mu 0.248
_exptl_absorpt_correction_T_max 0.999
_exptl_absorpt_correction_T_min 0.985
_exptl_absorpt_correction_type 'empirical via \y scans (MolEN; Fair, 1990)'
_exptl_crystal_colour colourless
_exptl_crystal_density_diffrn 1.331
_exptl_crystal_density_method none
_exptl_crystal_description block-like
_exptl_crystal_size_max 0.30
_exptl_crystal_size_mid 0.25
_exptl_crystal_size_min 0.20
_refine_diff_density_max 0.83
_refine_diff_density_min -0.21
_refine_ls_extinction_method none
_refine_ls_goodness_of_fit_obs 1.07
_refine_ls_hydrogen_treatment 'H atoms riding'
_refine_ls_number_parameters 216
_refine_ls_number_reflns 2700
_refine_ls_R_factor_obs .073
_refine_ls_shift/esd_max 0.04
_refine_ls_structure_factor_coef F
_refine_ls_weighting_details 'w = 1/[\s(F)^2^ + (0.02F)^2^ + 1.0]'
_refine_ls_weighting_scheme calc
_refine_ls_wR_factor_obs .084
_reflns_number_observed 2700
_reflns_number_total 3961
_reflns_observed_criterion F>3\s(F)
_cod_data_source_file na1358.cif
_cod_data_source_block na1358
_cod_depositor_comments
;
The following automatic conversions were performed:

'_refine_ls_weighting_scheme' value ' w = 1/[\s(F)^2^ + (0.02F)^2^ +
1.0] ' was changed to 'calc'. New tag '_refine_ls_weighting_details'
was created. The value of the new tag was set to 'w = 1/[\s(F)^2^ +
(0.02F)^2^ + 1.0]'.

Automatic conversion script
Id: cif_fix_values 3143 2015-03-26 13:38:13Z robertas 
;
_cod_database_code 2007654

loop_
_symmetry_equiv_pos_as_xyz
x,y,z
-x,-y,-z

loop_
_atom_site_aniso_label
_atom_site_aniso_U_11
_atom_site_aniso_U_22
_atom_site_aniso_U_33
_atom_site_aniso_U_12
_atom_site_aniso_U_13
_atom_site_aniso_U_23
P1 .0309(5) .0268(6) .0267(4) -.0018(4) -.0115(3) -.0079(3)
P2 .0277(5) .0259(4) .0275(4) -.0023(4) -.0071(3) -.0102(3)
O1 .045(2) .075(3) .067(2) .019(2) -.008(2) -.033(2)
O2 .073(2) .034(2) .064(2) -.014(2) -.016(2) -.005(2)
O3 .063(2) .089(3) .062(2) -.017(2) -.0370(10) -.018(2)
N1 .033(2) .032(2) .0280(10) -.0010(10) -.0090(10) -.0100(10)
N2 .030(2) .036(2) .0290(10) -.0030(10) -.0100(10) -.0110(10)
N3 .039(2) .027(2) .033(2) -.002(2) -.0070(10) -.0090(10)
N4 .035(2) .051(2) .038(2) -.006(2) -.0150(10) -.0140(10)
N5 .039(2) .042(2) .034(2) -.0140(10) -.0080(10) -.0120(10)
N6 .032(2) .030(2) .034(2) -.0010(10) -.0050(10) -.0130(10)
C1 .052(3) .031(2) .043(2) .006(2) -.014(2) -.008(2)
C2 .081(4) .030(2) .055(3) -.003(2) -.026(2) -.012(2)
C3 .056(3) .051(3) .061(3) -.021(2) -.013(2) -.007(2)
C4 .040(3) .040(2) .037(2) -.005(2) -.004(2) -.011(2)
C6 .058(3) .111(5) .074(3) -.020(3) -.036(2) -.029(3)
C8 .056(3) .078(3) .041(2) -.015(2) -.023(2) -.017(2)
C9 .070(3) .064(3) .064(3) -.026(2) -.027(2) -.023(2)
C10 .069(3) .131(4) .093(3) -.045(3) -.015(2) -.058(2)
C11 .039(3) .047(3) .045(2) -.004(2) -.003(2) -.016(2)
C12 .046(3) .075(4) .048(3) .004(3) .002(3) -.024(3)
C13 .064(4) .050(3) .087(4) .015(3) -.009(3) -.031(3)
C14 .053(3) .037(3) .053(3) .006(2) -.010(2) -.014(2)

loop_
_atom_site_label
_atom_site_fract_x
_atom_site_fract_y
_atom_site_fract_z
_atom_site_U_iso_or_equiv
P1 .05850(10) .36850(10) .17260(10) 0.0284(3)
P2 -.12650(10) .62220(10) .09710(10) 0.0276(3)
O1 -.6029(5) .8209(5) .3010(4) 0.0685(1)
O2 -.1362(5) -.0193(4) .4053(4) 0.0621(1)
O3 .4173(5) .3542(5) .3589(4) 0.0672(1)
N1 -.0881(5) .4811(4) .2001(4) 0.0323(9)
N2 .1648(5) .3730(4) .0265(3) 0.0317(9)
N3 -.0241(5) .2283(4) .2542(4) 0.0355(1)
N4 .1929(5) .3587(4) .2407(4) 0.0406(1)
N5 .0117(5) .7185(4) .0407(4) 0.0380(1)
N6 -.2889(5) .6953(4) .1899(4) 0.0342(1)
C1 .0889(7) .1033(5) .2713(5) 0.0469(1)
C2 .0056(8) -.0066(5) .2945(6) 0.0558(2)
C3 -.2456(7) .1004(6) .3880(6) 0.0596(2)
C4 -.1720(6) .2137(5) .3687(5) 0.0431(1)
C5 .3580(10) .3480(10) .1840(10) 0.1572(4)
C6 .4679(7) .3601(8) .2268(6) 0.0761(2)
C7 .252(2) .3810(10) .4130(10) 0.1750(5)
C8 .1382(7) .3535(6) .3782(5) 0.0558(2)
C9 .0757(7) .7420(6) .1238(6) 0.0596(2)
C10 .2141(8) .8164(7) .0475(7) 0.0862(2)
C11 -.4246(7) .6216(5) .2748(5) 0.0482(1)
C12 -.5450(8) .6892(7) .3690(6) 0.0634(2)
C13 -.4709(9) .8930(6) .2200(7) 0.0748(2)
C14 -.3502(8) .8316(5) .1202(6) 0.0532(2)
H5 .070 .743 -.052 0.0494*
H11 .123 .083 .346 0.0558*
H12 .181 .112 .193 0.0558*
H21 -.023 .012 .218 0.0672*
H22 .078 -.087 .309 0.0672*
H31 -.339 .089 .465 0.0748*
H32 -.278 .120 .313 0.0748*
H41 -.247 .293 .353 0.0482*
H42 -.146 .197 .446 0.0482*
H51 .385 .391 .090 0.1166*
H52 .381 .255 .204 0.1166*
H61 .565 .299 .214 0.0913*
H62 .492 .447 .172 0.0913*
H71 .235 .474 .377 0.1179*
H72 .222 .353 .507 0.1179*
H81 .130 .264 .433 0.0647*
H82 .034 .405 .396 0.0647*
H91 .102 .663 .190 0.0913*
H92 -.011 .797 .165 0.0913*
H101 .246 .836 .105 0.1078*
H102 .301 .761 .006 0.1078*
H103 .188 .896 -.019 0.1078*
H111 -.384 .536 .324 0.0583*
H112 -.476 .615 .221 0.0583*
H121 -.634 .641 .418 0.0773*
H122 -.497 .689 .428 0.0773*
H131 -.418 .893 .276 0.0913*
H132 -.511 .981 .175 0.0913*
H141 -.404 .831 .065 0.0672*
H142 -.262 .880 .067 0.0672*

loop_
_geom_angle_atom_site_label_1
_geom_angle_atom_site_label_2
_geom_angle_atom_site_label_3
_geom_angle_site_symmetry_3
_geom_angle
_geom_angle_publ_flag
N1 P1 N3 . 104.8(2) no
N1 P1 N4 . 109.4(3) no
N1 P1 N2 . 121.5(2) yes
N3 P1 N4 . 107.7(2) no
N3 P1 N2 . 109.1(2) no
N4 P1 N2 . 103.8(2) no
N1 P2 N6 . 103.5(2) no
N1 P2 N5 . 114.1(2) no
N6 P2 N5 . 103.5(2) no
N1 P2 N2 2_565 117.4(2) yes
N5 P2 N2 2_565 107.7(2) no
N6 P2 N2 2_565 109.6(2) no
C12 O1 C13 . 110.0(5) no
C2 O2 C3 . 110.4(4) no
C6 O3 C7 . 113.6(8) no
P1 N1 P2 . 127.3(2) yes
P1 N2 P2 2_565 134.4(2) yes
P2 N6 C11 . 117.4(4) no
P2 N6 C14 . 115.8(3) no
C11 N6 C14 . 109.6(4) no
P1 N3 C1 . 117.1(3) no
P1 N3 C4 . 122.9(4) no
C1 N3 C4 . 110.1(3) no
P1 N4 C8 . 119.6(4) no
P1 N4 C5 . 126.8(8) no
C8 N4 C5 . 113.5(8) no
P2 N5 C9 . 124.2(3) no
N3 C1 C2 . 110.0(5) no
O2 C2 C1 . 111.6(5) no
O2 C3 C4 . 112.3(6) no
N3 C4 C3 . 109.4(5) no
N4 C5 C6 . 128.0(10) no
O3 C6 C5 . 117.3(7) no
O3 C7 C8 . 125.0(10) no
N4 C8 C7 . 114.0(6) no
N5 C9 C10 . 113.0(5) no
N6 C11 C12 . 110.4(6) no
O1 C12 C11 . 111.9(5) no
O1 C13 C14 . 111.7(7) no
N6 C14 C13 . 109.5(4) no
P2 N5 H5 . 116.5(5) no
C9 N5 H5 . 117.7(5) no
N3 C1 H11 . 109.5(6) no
N3 C1 H12 . 109.2(4) no
C2 C1 H11 . 109.2(4) no
C2 C1 H12 . 109.6(6) no
H11 C1 H12 . 109.5(6) no
O2 C2 H21 . 109.0(7) no
O2 C2 H22 . 109.0(4) no
C1 C2 H21 . 108.9(4) no
C1 C2 H22 . 109.0(7) no
H21 C2 H22 . 109.5(7) no
O2 C3 H31 . 108.4(5) no
O2 C3 H32 . 109.2(7) no
C4 C3 H31 . 108.5(7) no
C4 C3 H32 . 109.0(5) no
H31 C3 H32 . 109.5(7) no
N3 C4 H41 . 109.1(4) no
N3 C4 H42 . 109.5(5) no
C3 C4 H41 . 109.7(6) no
C3 C4 H42 . 109.6(5) no
H41 C4 H42 . 109.5(6) no
N4 C5 H51 . 110.0(10) no
N4 C5 H52 . 98.0(10) no
C6 C5 H51 . 110.0(10) no
C6 C5 H52 . 98.0(10) no
H51 C5 H52 . 109.0(10) no
O3 C6 H61 . 106.9(6) no
O3 C6 H62 . 107.4(8) no
H61 C6 H62 . 109.5(6) no
H61 C6 C5 . 113.0(10) no
H62 C6 C5 . 102.1(7) no
O3 C7 H71 . 101.0(10) no
O3 C7 H72 . 110.0(10) no
C8 C7 H71 . 100.0(10) no
C8 C7 H72 . 110.0(10) no
H71 C7 H72 . 109.(2) no
N4 C8 H81 . 107.2(6) no
N4 C8 H82 . 108.4(5) no
H81 C8 H82 . 109.5(5) no
H81 C8 C7 . 102.0(7) no
H82 C8 C7 . 115.3(7) no
N5 C9 H91 . 112.0(6) no
N5 C9 H92 . 104.0(6) no
C10 C9 H91 . 111.1(6) no
C10 C9 H92 . 106.8(6) no
H91 C9 H92 . 109.5(5) no
C9 C10 H101 . 110.0(6) no
C9 C10 H102 . 107.0(7) no
C9 C10 H103 . 111.4(7) no
H101 C10 H102 . 109.5(7) no
H101 C10 H103 . 109.5(9) no
H102 C10 H103 . 109.5(7) no
N6 C11 H111 . 108.7(5) no
N6 C11 H112 . 109.0(4) no
C12 C11 H111 . 109.4(5) no
C12 C11 H112 . 109.8(6) no
H111 C11 H112 . 109.5(7) no
O1 C12 H121 . 108.8(6) no
O1 C12 H122 . 109.1(7) no
C11 C12 H121 . 107.4(7) no
C11 C12 H122 . 110.2(6) no
H121 C12 H122 . 109.5(6) no
O1 C13 H131 . 108.1(6) no
O1 C13 H132 . 109.4(6) no
C14 C13 H131 . 108.6(6) no
C14 C13 H132 . 109.5(6) no
H131 C13 H132 . 109.5(9) no
N6 C14 H141 . 109.2(6) no
N6 C14 H142 . 109.6(5) no
C13 C14 H141 . 108.2(6) no
C13 C14 H142 . 110.9(7) no
H141 C14 H142 . 109.5(6) no

loop_
_geom_bond_atom_site_label_1
_geom_bond_atom_site_label_2
_geom_bond_site_symmetry_1
_geom_bond_site_symmetry_2
_geom_bond_distance
_geom_bond_publ_flag
P1 N1 . . 1.583(4) yes
P1 N3 . . 1.678(4) no
P1 N4 . . 1.650(6) no
P1 N2 . . 1.578(4) yes
P2 N1 . . 1.585(3) yes
P2 N6 . . 1.672(4) no
P2 N5 . . 1.643(5) no
P2 N2 . 2_565 1.585(4) yes
O1 C12 . . 1.416(7) no
O1 C13 . . 1.414(8) no
O2 C2 . . 1.406(7) no
O2 C3 . . 1.414(7) no
O3 C6 . . 1.400(8) no
O3 C7 . . 1.370(10) no
N6 C11 . . 1.455(7) no
N6 C14 . . 1.467(6) no
N3 C1 . . 1.472(6) no
N3 C4 . . 1.461(6) no
N4 C8 . . 1.459(7) no
N4 C5 . . 1.370(10) no
N5 C9 . . 1.440(10) no
C1 C2 . . 1.500(10) no
C3 C4 . . 1.500(10) no
C5 C6 . . 1.33(2) no
C7 C8 . . 1.38(2) no
C9 C10 . . 1.469(9) no
C11 C12 . . 1.499(9) no
C13 C14 . . 1.500(10) no
C1 H11 . . .950 no
C1 H12 . . .950 no
C2 H21 . . .950 no
C2 H22 . . .950 no
C3 H31 . . .950 no
C3 H32 . . .950 no
C4 H41 . . .950 no
C4 H42 . . .950 no
C5 H51 . . .950 no
C5 H52 . . .950 no
N5 H5 . . .950 no
C6 H61 . . .950 no
C6 H62 . . .950 no
C7 H71 . . .950 no
C7 H72 . . .950 no
C8 H81 . . .950 no
C8 H82 . . .950 no
C9 H91 . . .950 no
C9 H92 . . .950 no
C10 H101 . . .950 no
C10 H102 . . .950 no
C10 H103 . . .950 no
C11 H111 . . .950 no
C11 H112 . . .950 no
C12 H121 . . .950 no
C12 H122 . . .950 no
C13 H131 . . .950 no
C13 H132 . . .950 no
C14 H141 . . .950 no
C14 H142 . . .950 no

loop_
_geom_torsion_atom_site_label_1
_geom_torsion_atom_site_label_2
_geom_torsion_atom_site_label_3
_geom_torsion_atom_site_label_4
_geom_torsion
_geom_torsion_publ_flag
N3 P1 N1 P2 -138.1(3) yes
N4 P1 N1 P2 106.7(4) yes
N2 P1 N1 P2 -14.1(5) yes
N1 P1 N3 C1 -167.0(4) no
N1 P1 N3 C4 -24.7(5) no
N4 P1 N3 C1 -50.5(4) no
N4 P1 N3 C4 91.7(5) no
N2 P1 N3 C1 61.5(4) no
N2 P1 N3 C4 -156.3(4) no
N1 P1 N4 C8 48.5(5) no
N1 P1 N4 C5 -135.1(8) no
N3 P1 N4 C8 -64.9(5) no
N3 P1 N4 C5 111.5(8) no
N2 P1 N4 C8 179.6(4) no
N2 P1 N4 C5 -4.0(9) no
N6 P2 N1 P1 -176.9(3) yes
N5 P2 N1 P1 -65.1(4) yes
N1 P2 N6 C11 -49.5(4) no
N1 P2 N6 C14 178.3(4) no
N5 P2 N6 C11 -168.8(4) no
N5 P2 N6 C14 59.1(5) no
N1 P2 N5 C9 -49.1(5) no
N6 P2 N5 C9 62.6(5) no
C13 O1 C12 C11 -57.7(8) no
C12 O1 C13 C14 58.7(7) no
C3 O2 C2 C1 58.1(7) no
C2 O2 C3 C4 -58.7(7) no
C7 O3 C6 C5 -20.7(1.3) no
C6 O3 C7 C8 30.6(1.5) no
P2 N6 C11 C12 169.3(4) no
C14 N6 C11 C12 -55.9(6) no
P2 N6 C14 C13 -168.0(5) no
C11 N6 C14 C13 56.4(7) no
P1 N3 C1 C2 -157.6(4) no
C4 N3 C1 C2 55.6(6) no
P1 N3 C4 C3 160.1(4) no
C1 N3 C4 C3 -55.4(6) no
P1 N4 C8 C7 -163.7(8) no
C5 N4 C8 C7 19.5(1.2) no
P1 N4 C5 C6 168.7(9) no
C8 N4 C5 C6 -14.8(1.6) no
P2 N5 C9 C10 171.7(5) no
N3 C1 C2 O2 -57.1(6) no
O2 C3 C4 N3 57.5(6) no
O3 C6 C5 N4 15.6(1.8) no
N4 C8 C7 O3 -30.2(1.5) no
N6 C11 C12 O1 57.0(7) no
O1 C13 C14 N6 -58.5(8) no
